data_7030445
loop_
_publ_author_name
'Nebe, Thomas'
'Beitat, Alexander'
'W\"urtele, Christian'
'D\"ucker-Benfer, Carlos'
'van Eldik, Rudi'
'McKenzie, Christine J.'
'Schindler, Siegfried'

_publ_section_title
;
 Reinvestigation of the formation of a mononuclear Fe(III) hydroperoxido
 complex using high pressure kinetics.
;
_journal_issue 33
_journal_name_full 'Dalton transactions (Cambridge, England : 2003)'
_journal_page_first 7768
_journal_page_last 7773
_journal_paper_doi 10.1039/c0dt00247j
_journal_volume 39
_journal_year 2010
_chemical_formula_sum 'C53 H52 B Co N5 O2'
_chemical_formula_weight 860.74
_chemical_name_systematic
;
?
;
_space_group_IT_number 2
_symmetry_cell_setting triclinic
_symmetry_space_group_name_Hall '-P 1'
_symmetry_space_group_name_H-M 'P -1'
_atom_sites_solution_hydrogens geom
_atom_sites_solution_primary direct
_atom_sites_solution_secondary difmap
_audit_creation_method SHELXL-97
_cell_angle_alpha 96.33(3)
_cell_angle_beta 114.02(3)
_cell_angle_gamma 101.27(3)
_cell_formula_units_Z 2
_cell_length_a 13.234(3)
_cell_length_b 13.491(3)
_cell_length_c 13.920(3)
_cell_measurement_temperature 193(2)
_cell_volume 2175.7(11)
_computing_cell_refinement 'STOE IPDS Software (1997)'
_computing_data_collection 'STOE IPDS Software (1997)'
_computing_data_reduction 'STOE IPDS Software (1997)'
_computing_structure_refinement 'SHELXL-97 (Sheldrick, 1997)'
_computing_structure_solution 'SHELXS-97 (Sheldrick, 1990)'
_diffrn_ambient_temperature 193(2)
_diffrn_measured_fraction_theta_full 0.909
_diffrn_measured_fraction_theta_max 0.909
_diffrn_measurement_device_type 'STOE IPDS'
_diffrn_radiation_monochromator graphite
_diffrn_radiation_source 'fine-focus sealed tube'
_diffrn_radiation_type MoK\a
_diffrn_radiation_wavelength 0.71073
_diffrn_reflns_av_R_equivalents 0.0515
_diffrn_reflns_av_sigmaI/netI 0.0732
_diffrn_reflns_limit_h_max 17
_diffrn_reflns_limit_h_min -17
_diffrn_reflns_limit_k_max 17
_diffrn_reflns_limit_k_min -17
_diffrn_reflns_limit_l_max 17
_diffrn_reflns_limit_l_min -18
_diffrn_reflns_number 19812
_diffrn_reflns_theta_full 28.17
_diffrn_reflns_theta_max 28.17
_diffrn_reflns_theta_min 2.64
_exptl_absorpt_coefficient_mu 0.443
_exptl_absorpt_correction_type none
_exptl_crystal_colour orange
_exptl_crystal_density_diffrn 1.314
_exptl_crystal_density_method 'not measured'
_exptl_crystal_description block
_exptl_crystal_F_000 906
_exptl_crystal_size_max 0.36
_exptl_crystal_size_mid 0.32
_exptl_crystal_size_min 0.24
_refine_diff_density_max 0.693
_refine_diff_density_min -1.228
_refine_diff_density_rms 0.069
_refine_ls_extinction_method none
_refine_ls_goodness_of_fit_ref 0.945
_refine_ls_hydrogen_treatment mixed
_refine_ls_matrix_type full
_refine_ls_number_parameters 756
_refine_ls_number_reflns 9719
_refine_ls_number_restraints 0
_refine_ls_restrained_S_all 0.945
_refine_ls_R_factor_all 0.0856
_refine_ls_R_factor_gt 0.0528
_refine_ls_shift/su_max 0.001
_refine_ls_shift/su_mean 0.000
_refine_ls_structure_factor_coef Fsqd
_refine_ls_weighting_details 'calc w=1/[\s^2^(Fo^2^)+(0.0963P)^2^+0.0000P] where P=(Fo^2^+2Fc^2^)/3'
_refine_ls_weighting_scheme calc
_refine_ls_wR_factor_gt 0.1370
_refine_ls_wR_factor_ref 0.1560
_reflns_number_gt 6327
_reflns_number_total 9719
_reflns_threshold_expression >2sigma(I)
_cod_data_source_file c0dt00247j.txt
_cod_data_source_block shin184s
_cod_original_cell_volume 2175.8(8)
_cod_original_sg_symbol_H-M P-1
_cod_database_code 7030445

loop_
_symmetry_equiv_pos_as_xyz
'x, y, z'
'-x, -y, -z'

loop_
_atom_site_label
_atom_site_type_symbol
_atom_site_fract_x
_atom_site_fract_y
_atom_site_fract_z
_atom_site_U_iso_or_equiv
_atom_site_adp_type
_atom_site_occupancy
_atom_site_symmetry_multiplicity
_atom_site_calc_flag
_atom_site_refinement_flags
B1 B 0.6104(3) 0.4020(2) 0.8419(2) 0.0309(7) Uani 1 1 d .
C1 C 0.7735(3) 0.6181(2) 0.6477(2) 0.0337(6) Uani 1 1 d .
C2 C 0.8910(3) 0.6123(2) 0.7231(2) 0.0324(6) Uani 1 1 d .
C3 C 0.9143(3) 0.5180(2) 0.7405(2) 0.0412(7) Uani 1 1 d .
C4 C 1.0238(3) 0.5183(3) 0.8098(3) 0.0494(9) Uani 1 1 d .
C5 C 1.1051(3) 0.6105(3) 0.8604(3) 0.0485(9) Uani 1 1 d .
C6 C 1.0761(3) 0.7012(3) 0.8384(3) 0.0445(8) Uani 1 1 d .
C7 C 0.7473(3) 0.7409(2) 0.7705(2) 0.0346(6) Uani 1 1 d .
C8 C 0.7913(2) 0.8552(2) 0.8224(2) 0.0304(6) Uani 1 1 d .
C9 C 0.7493(3) 0.8974(3) 0.8890(2) 0.0412(7) Uani 1 1 d .
C10 C 0.7962(3) 1.0015(3) 0.9384(3) 0.0484(9) Uani 1 1 d .
C11 C 0.8826(3) 1.0583(2) 0.9212(2) 0.0451(8) Uani 1 1 d .
C12 C 0.9196(3) 1.0108(2) 0.8536(2) 0.0400(7) Uani 1 1 d .
C13 C 0.6643(2) 0.7413(2) 0.5790(2) 0.0314(6) Uani 1 1 d .
C14 C 0.7018(2) 0.7734(2) 0.4955(2) 0.0310(6) Uani 1 1 d .
C15 C 0.8585(3) 0.8768(2) 0.4740(2) 0.0371(7) Uani 1 1 d .
C16 C 0.9267(3) 0.7988(2) 0.4784(2) 0.0363(7) Uani 1 1 d .
C17 C 0.9517(3) 0.7708(3) 0.3941(3) 0.0425(7) Uani 1 1 d .
C18 C 1.0166(3) 0.7005(3) 0.4019(3) 0.0520(9) Uani 1 1 d .
C19 C 1.0537(3) 0.6613(3) 0.4928(3) 0.0558(10) Uani 1 1 d .
C20 C 1.0270(3) 0.6934(3) 0.5733(3) 0.0503(9) Uani 1 1 d .
C21 C 0.7684(3) 0.9630(2) 0.5654(2) 0.0323(6) Uani 1 1 d .
C22 C 0.6892(3) 0.9957(2) 0.4675(2) 0.0319(6) Uani 1 1 d .
C23 C 0.5707(3) 0.9621(2) 0.4280(3) 0.0396(7) Uani 1 1 d .
C24 C 0.4988(3) 0.9980(3) 0.3430(3) 0.0488(9) Uani 1 1 d .
C25 C 0.5441(4) 1.0681(3) 0.2981(3) 0.0542(10) Uani 1 1 d .
C26 C 0.6621(4) 1.1018(3) 0.3351(3) 0.0498(9) Uani 1 1 d .
C27 C 0.7342(3) 1.0654(2) 0.4192(2) 0.0405(7) Uani 1 1 d .
C28 C 1.1152(3) 0.9891(2) 0.7579(3) 0.0403(7) Uani 1 1 d .
C29 C 1.2419(3) 1.0541(3) 0.8198(3) 0.0611(10) Uani 1 1 d .
H29A H 1.2581 1.1041 0.7785 0.092 Uiso 1 1 calc R
H29B H 1.2927 1.0082 0.8297 0.092 Uiso 1 1 calc R
H29C H 1.2550 1.0911 0.8902 0.092 Uiso 1 1 calc R
C30 C 0.6578(2) 0.3445(2) 0.7647(2) 0.0302(6) Uani 1 1 d .
C31 C 0.7487(3) 0.2989(2) 0.8094(2) 0.0390(7) Uani 1 1 d .
C32 C 0.7895(3) 0.2471(3) 0.7477(3) 0.0467(8) Uani 1 1 d .
C33 C 0.7401(3) 0.2363(3) 0.6376(3) 0.0489(9) Uani 1 1 d .
C34 C 0.6516(3) 0.2807(3) 0.5903(3) 0.0477(8) Uani 1 1 d .
C35 C 0.6123(3) 0.3337(2) 0.6533(2) 0.0385(7) Uani 1 1 d .
C36 C 0.5906(2) 0.3243(2) 0.9186(2) 0.0330(6) Uani 1 1 d .
C37 C 0.5605(3) 0.2163(3) 0.8850(3) 0.0469(8) Uani 1 1 d .
C38 C 0.5433(4) 0.1490(3) 0.9473(3) 0.0575(10) Uani 1 1 d .
C39 C 0.5509(4) 0.1852(3) 1.0472(3) 0.0568(9) Uani 1 1 d .
C40 C 0.5775(3) 0.2903(3) 1.0823(3) 0.0527(9) Uani 1 1 d .
C41 C 0.5966(3) 0.3572(2) 1.0197(2) 0.0385(7) Uani 1 1 d .
C42 C 0.4902(2) 0.4311(2) 0.7711(2) 0.0335(6) Uani 1 1 d .
C43 C 0.3900(3) 0.3961(3) 0.7815(3) 0.0422(8) Uani 1 1 d .
C44 C 0.2920(3) 0.4282(3) 0.7288(3) 0.0583(11) Uani 1 1 d .
C45 C 0.2888(3) 0.4931(4) 0.6604(3) 0.0664(13) Uani 1 1 d .
C46 C 0.4844(3) 0.4998(3) 0.7023(3) 0.0475(8) Uani 1 1 d .
C47 C 0.3856(4) 0.5297(3) 0.6460(3) 0.0645(12) Uani 1 1 d .
C48 C 0.7047(2) 0.5124(2) 0.9163(2) 0.0297(6) Uani 1 1 d .
C49 C 0.8205(2) 0.5387(2) 0.9378(2) 0.0336(6) Uani 1 1 d .
C50 C 0.8967(3) 0.6321(3) 1.0030(3) 0.0442(8) Uani 1 1 d .
C51 C 0.8604(3) 0.7031(2) 1.0512(3) 0.0483(8) Uani 1 1 d .
C52 C 0.7469(3) 0.6803(2) 1.0312(3) 0.0489(8) Uani 1 1 d .
C53 C 0.6710(3) 0.5879(2) 0.9648(3) 0.0413(7) Uani 1 1 d .
Co1 Co 0.92446(3) 0.83111(3) 0.69604(3) 0.03086(12) Uani 1 1 d .
N1 N 0.76086(18) 0.72281(16) 0.67021(17) 0.0266(5) Uani 1 1 d .
N2 N 0.9705(2) 0.70254(18) 0.76983(19) 0.0353(6) Uani 1 1 d .
N3 N 0.8746(2) 0.91013(17) 0.80475(17) 0.0303(5) Uani 1 1 d .
N4 N 0.80096(19) 0.86548(16) 0.54470(17) 0.0290(5) Uani 1 1 d .
N5 N 0.9631(2) 0.76127(19) 0.5680(2) 0.0375(6) Uani 1 1 d .
O1 O 1.0940(2) 0.90587(19) 0.7855(2) 0.0572(7) Uani 1 1 d .
O2 O 1.0480(3) 1.0222(3) 0.6933(3) 0.0805(9) Uani 1 1 d .
H1A H 0.765(3) 0.604(2) 0.580(3) 0.032(8) Uiso 1 1 d .
H1B H 0.713(3) 0.564(3) 0.653(3) 0.042(9) Uiso 1 1 d .
H3 H 0.853(3) 0.455(3) 0.704(3) 0.052(10) Uiso 1 1 d .
H4 H 1.043(3) 0.449(3) 0.826(3) 0.058(11) Uiso 1 1 d .
H5 H 1.178(3) 0.612(3) 0.907(3) 0.055(11) Uiso 1 1 d .
H6 H 1.124(3) 0.768(3) 0.862(3) 0.046(10) Uiso 1 1 d .
H7A H 0.663(3) 0.714(3) 0.758(3) 0.039(9) Uiso 1 1 d .
H7B H 0.795(3) 0.706(2) 0.821(3) 0.035(8) Uiso 1 1 d .
H9 H 0.689(4) 0.854(3) 0.903(3) 0.056(11) Uiso 1 1 d .
H10 H 0.772(3) 1.030(3) 0.990(3) 0.053(10) Uiso 1 1 d .
H11 H 0.920(3) 1.131(3) 0.956(3) 0.062(11) Uiso 1 1 d .
H12 H 0.979(3) 1.047(3) 0.829(3) 0.056(11) Uiso 1 1 d .
H13A H 0.599(3) 0.676(3) 0.548(3) 0.033(8) Uiso 1 1 d .
H13B H 0.639(3) 0.793(3) 0.609(2) 0.034(8) Uiso 1 1 d .
H14A H 0.639(3) 0.785(2) 0.434(2) 0.028(7) Uiso 1 1 d .
H14B H 0.723(3) 0.718(3) 0.467(3) 0.035(8) Uiso 1 1 d .
H15A H 0.806(3) 0.870(3) 0.404(3) 0.050(10) Uiso 1 1 d .
H15B H 0.907(3) 0.946(3) 0.496(3) 0.052(10) Uiso 1 1 d .
H17 H 0.924(3) 0.800(3) 0.334(3) 0.042(9) Uiso 1 1 d .
H18 H 1.034(3) 0.682(3) 0.343(3) 0.057(11) Uiso 1 1 d .
H19 H 1.100(3) 0.619(3) 0.504(3) 0.053(10) Uiso 1 1 d .
H20 H 1.052(4) 0.667(3) 0.636(4) 0.065(12) Uiso 1 1 d .
H21A H 0.733(3) 0.955(2) 0.613(3) 0.034(8) Uiso 1 1 d .
H21B H 0.841(3) 1.017(2) 0.605(3) 0.033(8) Uiso 1 1 d .
H23 H 0.542(3) 0.919(3) 0.463(3) 0.046(10) Uiso 1 1 d .
H24 H 0.421(4) 0.975(3) 0.320(3) 0.054(11) Uiso 1 1 d .
H25 H 0.499(4) 1.096(3) 0.243(3) 0.064(12) Uiso 1 1 d .
H26 H 0.697(3) 1.153(3) 0.306(3) 0.054(11) Uiso 1 1 d .
H27 H 0.816(4) 1.086(4) 0.446(4) 0.077(14) Uiso 1 1 d .
H31 H 0.782(3) 0.305(3) 0.887(3) 0.050(10) Uiso 1 1 d .
H32 H 0.857(3) 0.227(3) 0.782(3) 0.056(11) Uiso 1 1 d .
H33 H 0.766(4) 0.205(3) 0.593(3) 0.061(11) Uiso 1 1 d .
H34 H 0.616(3) 0.272(3) 0.516(3) 0.054(11) Uiso 1 1 d .
H35 H 0.548(3) 0.360(3) 0.619(3) 0.043(9) Uiso 1 1 d .
H37 H 0.557(3) 0.194(3) 0.818(3) 0.060(11) Uiso 1 1 d .
H38 H 0.516(4) 0.079(4) 0.918(4) 0.082(15) Uiso 1 1 d .
H39 H 0.539(4) 0.138(4) 1.091(4) 0.082(15) Uiso 1 1 d .
H40 H 0.580(3) 0.311(3) 1.149(3) 0.054(10) Uiso 1 1 d .
H41 H 0.620(3) 0.430(3) 1.050(3) 0.044(9) Uiso 1 1 d .
H43 H 0.388(3) 0.351(3) 0.825(3) 0.045(10) Uiso 1 1 d .
H44 H 0.228(4) 0.409(3) 0.742(3) 0.056(11) Uiso 1 1 d .
H45 H 0.226(4) 0.516(4) 0.627(4) 0.078(14) Uiso 1 1 d .
H46 H 0.546(4) 0.527(3) 0.693(3) 0.058(12) Uiso 1 1 d .
H47 H 0.392(3) 0.578(3) 0.601(3) 0.056(11) Uiso 1 1 d .
H49 H 0.848(3) 0.492(3) 0.906(3) 0.042(9) Uiso 1 1 d .
H50 H 0.971(3) 0.645(3) 1.013(3) 0.046(10) Uiso 1 1 d .
H51 H 0.914(3) 0.761(3) 1.099(3) 0.060(11) Uiso 1 1 d .
H52 H 0.716(4) 0.724(4) 1.057(4) 0.069(13) Uiso 1 1 d .
H53 H 0.593(3) 0.583(3) 0.952(3) 0.052(10) Uiso 1 1 d .

loop_
_atom_site_aniso_label
_atom_site_aniso_U_11
_atom_site_aniso_U_22
_atom_site_aniso_U_33
_atom_site_aniso_U_23
_atom_site_aniso_U_13
_atom_site_aniso_U_12
B1 0.0337(15) 0.0281(14) 0.0281(13) 0.0017(11) 0.0118(12) 0.0088(12)
C1 0.0371(15) 0.0237(12) 0.0323(14) 0.0021(11) 0.0099(12) 0.0051(11)
C2 0.0406(14) 0.0283(12) 0.0299(12) 0.0074(10) 0.0157(12) 0.0113(11)
C3 0.0574(19) 0.0334(15) 0.0388(15) 0.0116(12) 0.0221(15) 0.0210(14)
C4 0.067(2) 0.0495(18) 0.0398(16) 0.0167(14) 0.0217(16) 0.0336(17)
C5 0.0476(18) 0.063(2) 0.0397(16) 0.0196(15) 0.0137(15) 0.0326(17)
C6 0.0411(16) 0.0477(18) 0.0376(15) 0.0079(14) 0.0091(14) 0.0154(14)
C7 0.0439(16) 0.0313(13) 0.0285(12) 0.0086(11) 0.0142(12) 0.0128(12)
C8 0.0348(13) 0.0343(13) 0.0223(11) 0.0099(10) 0.0097(11) 0.0136(11)
C9 0.0513(18) 0.0462(17) 0.0338(14) 0.0121(13) 0.0218(14) 0.0207(15)
C10 0.070(2) 0.0482(18) 0.0398(16) 0.0087(14) 0.0316(17) 0.0269(18)
C11 0.067(2) 0.0321(15) 0.0370(15) 0.0036(13) 0.0236(16) 0.0150(15)
C12 0.0504(17) 0.0330(14) 0.0317(13) 0.0047(12) 0.0141(14) 0.0107(13)
C13 0.0290(13) 0.0335(13) 0.0289(12) 0.0054(11) 0.0094(11) 0.0103(11)
C14 0.0346(14) 0.0274(12) 0.0267(12) 0.0034(10) 0.0095(11) 0.0093(11)
C15 0.0480(17) 0.0338(15) 0.0349(14) 0.0078(12) 0.0212(14) 0.0153(13)
C16 0.0401(15) 0.0281(13) 0.0392(14) 0.0011(11) 0.0180(13) 0.0079(11)
C17 0.0468(17) 0.0411(16) 0.0423(16) 0.0028(14) 0.0255(15) 0.0081(14)
C18 0.0528(19) 0.0491(19) 0.062(2) -0.0032(17) 0.0363(18) 0.0132(16)
C19 0.056(2) 0.055(2) 0.074(2) 0.0117(19) 0.038(2) 0.0312(18)
C20 0.0540(19) 0.0524(19) 0.059(2) 0.0160(17) 0.0311(18) 0.0283(16)
C21 0.0430(15) 0.0275(13) 0.0277(12) 0.0046(11) 0.0154(13) 0.0129(12)
C22 0.0446(15) 0.0244(12) 0.0282(12) 0.0020(10) 0.0162(12) 0.0141(11)
C23 0.0476(17) 0.0365(15) 0.0411(15) 0.0070(13) 0.0233(15) 0.0172(13)
C24 0.0456(19) 0.057(2) 0.0451(17) 0.0062(16) 0.0179(16) 0.0231(16)
C25 0.068(2) 0.066(2) 0.0354(15) 0.0160(16) 0.0183(17) 0.039(2)
C26 0.071(2) 0.0458(18) 0.0404(16) 0.0203(15) 0.0260(17) 0.0232(17)
C27 0.0507(18) 0.0327(14) 0.0355(14) 0.0072(12) 0.0154(14) 0.0129(13)
C28 0.0605(19) 0.0359(15) 0.0456(16) 0.0172(13) 0.0390(16) 0.0184(14)
C29 0.058(2) 0.054(2) 0.053(2) -0.0099(17) 0.0232(18) -0.0092(17)
C30 0.0332(13) 0.0256(12) 0.0290(12) 0.0003(10) 0.0141(11) 0.0040(10)
C31 0.0479(17) 0.0376(15) 0.0364(14) 0.0087(12) 0.0195(14) 0.0196(13)
C32 0.056(2) 0.0368(16) 0.0593(19) 0.0105(14) 0.0329(17) 0.0214(15)
C33 0.060(2) 0.0349(15) 0.0562(19) -0.0086(14) 0.0372(18) 0.0051(14)
C34 0.0516(19) 0.0500(18) 0.0310(14) -0.0092(13) 0.0199(14) -0.0034(15)
C35 0.0362(15) 0.0424(15) 0.0276(12) -0.0014(12) 0.0087(12) 0.0071(13)
C36 0.0338(13) 0.0330(13) 0.0289(12) 0.0024(11) 0.0113(11) 0.0095(11)
C37 0.064(2) 0.0359(16) 0.0422(16) 0.0033(13) 0.0287(16) 0.0074(15)
C38 0.077(3) 0.0358(17) 0.062(2) 0.0110(16) 0.035(2) 0.0086(17)
C39 0.072(3) 0.057(2) 0.052(2) 0.0250(18) 0.035(2) 0.0159(19)
C40 0.063(2) 0.065(2) 0.0362(16) 0.0119(16) 0.0269(17) 0.0167(18)
C41 0.0421(16) 0.0391(15) 0.0331(14) 0.0033(12) 0.0174(13) 0.0088(13)
C42 0.0320(13) 0.0327(13) 0.0299(12) -0.0030(11) 0.0104(11) 0.0083(11)
C43 0.0333(15) 0.0486(18) 0.0360(15) -0.0038(14) 0.0097(13) 0.0118(13)
C44 0.0337(17) 0.072(3) 0.051(2) -0.0130(19) 0.0064(16) 0.0160(17)
C45 0.045(2) 0.077(3) 0.055(2) -0.008(2) -0.0019(18) 0.035(2)
C46 0.0507(19) 0.0441(17) 0.0414(16) 0.0087(14) 0.0125(16) 0.0163(15)
C47 0.077(3) 0.056(2) 0.0459(19) 0.0106(17) 0.0065(19) 0.033(2)
C48 0.0345(13) 0.0277(12) 0.0246(11) 0.0046(10) 0.0110(11) 0.0080(10)
C49 0.0344(14) 0.0349(14) 0.0275(12) 0.0086(11) 0.0088(11) 0.0099(11)
C50 0.0383(17) 0.0430(17) 0.0379(15) 0.0118(13) 0.0070(14) 0.0015(13)
C51 0.061(2) 0.0291(14) 0.0392(15) 0.0014(13) 0.0156(16) -0.0045(14)
C52 0.070(2) 0.0286(14) 0.0495(18) -0.0003(13) 0.0312(18) 0.0086(15)
C53 0.0462(17) 0.0314(14) 0.0449(16) 0.0010(12) 0.0203(15) 0.0108(13)
Co1 0.0322(2) 0.02576(18) 0.03027(19) 0.00311(13) 0.01025(15) 0.00753(14)
N1 0.0257(10) 0.0239(10) 0.0266(10) 0.0049(8) 0.0092(9) 0.0042(8)
N2 0.0339(12) 0.0349(12) 0.0326(11) 0.0082(10) 0.0085(10) 0.0123(10)
N3 0.0341(11) 0.0308(11) 0.0246(10) 0.0065(9) 0.0120(9) 0.0075(9)
N4 0.0349(11) 0.0251(10) 0.0300(10) 0.0051(9) 0.0169(10) 0.0091(9)
N5 0.0397(13) 0.0367(12) 0.0419(13) 0.0079(10) 0.0213(11) 0.0149(11)
O1 0.0584(15) 0.0401(12) 0.0673(16) 0.0058(12) 0.0263(13) 0.0066(11)
O2 0.0663(18) 0.107(3) 0.0717(19) 0.0338(19) 0.0295(16) 0.0244(18)

loop_
_atom_type_symbol
_atom_type_description
_atom_type_scat_dispersion_real
_atom_type_scat_dispersion_imag
_atom_type_scat_source
C C 0.0033 0.0016 'International Tables Vol C Tables 4.2.6.8 and 6.1.1.4'
H H 0.0000 0.0000 'International Tables Vol C Tables 4.2.6.8 and 6.1.1.4'
B B 0.0013 0.0007 'International Tables Vol C Tables 4.2.6.8 and 6.1.1.4'
N N 0.0061 0.0033 'International Tables Vol C Tables 4.2.6.8 and 6.1.1.4'
O O 0.0106 0.0060 'International Tables Vol C Tables 4.2.6.8 and 6.1.1.4'
Co Co 0.3494 0.9721 'International Tables Vol C Tables 4.2.6.8 and 6.1.1.4'

loop_
_geom_angle_atom_site_label_1
_geom_angle_atom_site_label_2
_geom_angle_atom_site_label_3
_geom_angle
C36 B1 C30 108.0(2)
C36 B1 C42 110.1(3)
C30 B1 C42 112.0(2)
C36 B1 C48 110.3(2)
C30 B1 C48 110.1(2)
C42 B1 C48 106.4(2)
N1 C1 C2 110.1(2)
N2 C2 C3 122.8(3)
N2 C2 C1 115.8(2)
C3 C2 C1 121.4(3)
C4 C3 C2 118.3(3)
C5 C4 C3 119.3(3)
C4 C5 C6 119.2(3)
N2 C6 C5 122.5(3)
N1 C7 C8 110.2(2)
N3 C8 C9 122.7(3)
N3 C8 C7 116.7(2)
C9 C8 C7 120.5(3)
C8 C9 C10 118.2(4)
C11 C10 C9 119.4(3)
C10 C11 C12 118.9(3)
N3 C12 C11 122.3(4)
N1 C13 C14 110.4(2)
N4 C14 C13 110.2(2)
N4 C15 C16 111.8(3)
N5 C16 C17 122.7(3)
N5 C16 C15 116.9(3)
C17 C16 C15 120.4(3)
C16 C17 C18 118.8(3)
C19 C18 C17 119.0(3)
C20 C19 C18 119.0(3)
N5 C20 C19 123.5(4)
N4 C21 C22 116.5(2)
C23 C22 C27 118.5(3)
C23 C22 C21 121.1(3)
C27 C22 C21 120.3(3)
C24 C23 C22 120.8(4)
C25 C24 C23 120.1(4)
C24 C25 C26 120.2(3)
C27 C26 C25 119.9(4)
C26 C27 C22 120.5(3)
O2 C28 O1 126.0(4)
O2 C28 C29 119.4(4)
O1 C28 C29 114.6(3)
C35 C30 C31 114.7(3)
C35 C30 B1 124.9(2)
C31 C30 B1 120.4(2)
C32 C31 C30 122.7(3)
C33 C32 C31 120.5(3)
C34 C33 C32 118.9(3)
C33 C34 C35 120.0(3)
C34 C35 C30 123.1(3)
C41 C36 C37 113.7(3)
C41 C36 B1 124.2(3)
C37 C36 B1 122.0(2)
C38 C37 C36 123.5(3)
C37 C38 C39 120.7(4)
C40 C39 C38 117.8(4)
C39 C40 C41 120.9(3)
C40 C41 C36 123.4(3)
C43 C42 C46 114.9(3)
C43 C42 B1 122.9(3)
C46 C42 B1 122.0(3)
C44 C43 C42 122.6(4)
C45 C44 C43 120.6(4)
C44 C45 C47 119.4(4)
C47 C46 C42 123.1(4)
C45 C47 C46 119.3(4)
C49 C48 C53 114.8(3)
C49 C48 B1 125.2(2)
C53 C48 B1 120.0(3)
C50 C49 C48 122.7(3)
C51 C50 C49 120.5(3)
C52 C51 C50 118.4(3)
C51 C52 C53 120.8(3)
C52 C53 C48 122.7(3)
O1 Co1 N3 92.91(10)
O1 Co1 N2 84.67(10)
N3 Co1 N2 102.11(9)
O1 Co1 N5 90.16(11)
N3 Co1 N5 172.21(9)
N2 Co1 N5 85.31(10)
O1 Co1 N1 152.82(10)
N3 Co1 N1 76.52(9)
N2 Co1 N1 73.49(9)
N5 Co1 N1 103.66(10)
O1 Co1 N4 127.38(11)
N3 Co1 N4 97.21(8)
N2 Co1 N4 141.57(9)
N5 Co1 N4 75.28(9)
N1 Co1 N4 79.27(9)
C1 N1 C13 111.5(2)
C1 N1 C7 110.5(2)
C13 N1 C7 111.0(2)
C1 N1 Co1 106.06(17)
C13 N1 Co1 109.48(17)
C7 N1 Co1 108.04(17)
C2 N2 C6 117.8(3)
C2 N2 Co1 114.57(17)
C6 N2 Co1 125.8(2)
C8 N3 C12 118.5(3)
C8 N3 Co1 116.79(17)
C12 N3 Co1 124.7(2)
C15 N4 C14 109.5(2)
C15 N4 C21 109.1(2)
C14 N4 C21 112.9(2)
C15 N4 Co1 106.93(17)
C14 N4 Co1 105.76(16)
C21 N4 Co1 112.41(15)
C16 N5 C20 117.0(3)
C16 N5 Co1 114.78(18)
C20 N5 Co1 127.9(2)
C28 O1 Co1 109.2(2)

loop_
_geom_bond_atom_site_label_1
_geom_bond_atom_site_label_2
_geom_bond_distance
B1 C36 1.636(5)
B1 C30 1.644(4)
B1 C42 1.645(4)
B1 C48 1.652(4)
C1 N1 1.470(3)
C1 C2 1.504(4)
C2 N2 1.334(4)
C2 C3 1.390(4)
C3 C4 1.374(5)
C4 C5 1.367(6)
C5 C6 1.381(5)
C6 N2 1.339(4)
C7 N1 1.478(4)
C7 C8 1.517(4)
C8 N3 1.329(4)
C8 C9 1.386(4)
C9 C10 1.389(5)
C10 C11 1.369(6)
C11 C12 1.378(5)
C12 N3 1.346(4)
C13 N1 1.476(3)
C13 C14 1.511(4)
C14 N4 1.475(4)
C15 N4 1.474(4)
C15 C16 1.504(4)
C16 N5 1.337(4)
C16 C17 1.377(4)
C17 C18 1.383(5)
C18 C19 1.366(6)
C19 C20 1.359(5)
C20 N5 1.351(4)
C21 N4 1.497(3)
C21 C22 1.517(4)
C22 C23 1.390(5)
C22 C27 1.393(5)
C23 C24 1.389(5)
C24 C25 1.365(6)
C25 C26 1.388(6)
C26 C27 1.387(5)
C28 O2 1.179(4)
C28 O1 1.244(4)
C28 C29 1.551(5)
C30 C35 1.394(4)
C30 C31 1.407(4)
C31 C32 1.382(4)
C32 C33 1.377(5)
C33 C34 1.376(5)
C34 C35 1.390(4)
C36 C41 1.394(4)
C36 C37 1.404(4)
C37 C38 1.372(6)
C38 C39 1.378(6)
C39 C40 1.373(6)
C40 C41 1.379(5)
C42 C43 1.390(5)
C42 C46 1.394(5)
C43 C44 1.386(5)
C44 C45 1.356(7)
C45 C47 1.382(7)
C46 C47 1.388(5)
C48 C49 1.398(4)
C48 C53 1.402(4)
C49 C50 1.391(4)
C50 C51 1.378(5)
C51 C52 1.374(6)
C52 C53 1.385(4)
Co1 O1 2.041(3)
Co1 N3 2.143(2)
Co1 N2 2.175(2)
Co1 N5 2.211(3)
Co1 N1 2.228(2)
Co1 N4 2.243(2)
